data_4336915
loop_
_publ_author_name
'Ikuya Yamada'
'Hidenobu Etani'
'Kazuki Tsuchida'
'Shohei Marukawa'
'Naoaki Hayashi'
'Takateru Kawakami'
'Masaichiro Mizumaki'
'Kenya Ohgushi'
'Yoshihiro Kusano'
'Jungeun Kim'
'Naruki Tsuji'
'Ryoji Takahashi'
'Norimasa Nishiyama'
'Toru Inoue'
'Tetsuo Irifune'
'Mikio Takano'

_publ_section_title
;
 Control of Bond-Strain-Induced Electronic Phase Transitions in Iron
 Perovskites
;
_journal_name_full 'Inorganic Chemistry'
_journal_page_first 13751
_journal_page_last 13761
_journal_paper_doi 10.1021/ic402344m
_journal_volume 52
_journal_year 2013
_chemical_formula_sum 'Cu3 Fe4 O12 Tb'
_chemical_formula_weight 764.936
_space_group_IT_number 204
_symmetry_cell_setting cubic
_symmetry_Int_Tables_number 204
_symmetry_space_group_name_Hall '-I 2 2 3'
_symmetry_space_group_name_H-M 'I m -3'
_cell_angle_alpha 90
_cell_angle_beta 90
_cell_angle_gamma 90
_cell_formula_units_Z 2
_cell_length_a 7.36687(8)
_cell_length_b 7.36687(8)
_cell_length_c 7.36687(8)
_cell_measurement_temperature 100
_cell_volume 399.806(8)
_computing_cell_refinement 'RIETAN-FP (Izumi and Momma, 2007)'
_computing_molecular_graphics 'VESTA (Momma and Izumi, 2008)'
_computing_structure_refinement 'RIETAN-FP (Izumi and Momma, 2007)'
_diffrn_ambient_temperature 100
_diffrn_radiation_wavelength 0.420550
_diffrn_source synchrotron
_exptl_crystal_density_diffrn 6.3541
_exptl_crystal_F_000 704.00
_pd_calc_method 'Rietveld Refinement'
_pd_char_colour grey
_pd_meas_2theta_range_inc 0.0100
_pd_meas_2theta_range_max 79.1200
_pd_meas_2theta_range_min 0.0000
_pd_meas_number_of_points 7913
_pd_meas_scan_method step
_pd_proc_2theta_range_inc 0.0100
_pd_proc_2theta_range_max 40.0000
_pd_proc_2theta_range_min 4.0000
_pd_proc_ls_background_function 'Legendre polynomials'
_pd_proc_ls_pref_orient_corr ' ?'
_pd_proc_ls_profile_function 'split pseudo-Voigt function'
_pd_proc_ls_prof_R_factor 0.04299
_pd_proc_ls_prof_wR_expected 0.05738
_pd_proc_ls_prof_wR_factor 0.05489
_pd_spec_mount_mode reflection
_pd_spec_shape flat_sheet
_refine_diff_density_max 0.1
_refine_diff_density_min -0.1
_refine_ls_extinction_method none
_refine_ls_goodness_of_fit_all 0.9567
_refine_ls_matrix_type full
_refine_ls_number_constraints 4
_refine_ls_number_parameters 41
_refine_ls_number_restraints 0
_refine_ls_R_factor_all 0.00685
_refine_ls_R_Fsqd_factor 0.00670
_refine_ls_R_I_factor 0.01275
_refine_ls_shift/su_max 0.0
_refine_ls_weighting_details 1/<i>y</i>~i~
_refine_ls_weighting_scheme sigma
_cod_data_source_file ic402344m_si_002_07.cif
_cod_data_source_block phase_1
_cod_database_code 4336915

loop_
_symmetry_equiv_pos_site_id
_symmetry_equiv_pos_as_xyz
1 x,y,z
2 -x,-y,z
3 -x,y,-z
4 x,-y,-z
5 z,x,y
6 z,-x,-y
7 -z,-x,y
8 -z,x,-y
9 y,z,x
10 -y,z,-x
11 y,-z,-x
12 -y,-z,x
13 -x,-y,-z
14 x,y,-z
15 x,-y,z
16 -x,y,z
17 -z,-x,-y
18 -z,x,y
19 z,x,-y
20 z,-x,y
21 -y,-z,-x
22 y,-z,x
23 -y,z,x
24 y,z,-x
25 x+1/2,y+1/2,z+1/2
26 -x+1/2,-y+1/2,z+1/2
27 -x+1/2,y+1/2,-z+1/2
28 x+1/2,-y+1/2,-z+1/2
29 z+1/2,x+1/2,y+1/2
30 z+1/2,-x+1/2,-y+1/2
31 -z+1/2,-x+1/2,y+1/2
32 -z+1/2,x+1/2,-y+1/2
33 y+1/2,z+1/2,x+1/2
34 -y+1/2,z+1/2,-x+1/2
35 y+1/2,-z+1/2,-x+1/2
36 -y+1/2,-z+1/2,x+1/2
37 -x+1/2,-y+1/2,-z+1/2
38 x+1/2,y+1/2,-z+1/2
39 x+1/2,-y+1/2,z+1/2
40 -x+1/2,y+1/2,z+1/2
41 -z+1/2,-x+1/2,-y+1/2
42 -z+1/2,x+1/2,y+1/2
43 z+1/2,x+1/2,-y+1/2
44 z+1/2,-x+1/2,y+1/2
45 -y+1/2,-z+1/2,-x+1/2
46 y+1/2,-z+1/2,x+1/2
47 -y+1/2,z+1/2,x+1/2
48 y+1/2,z+1/2,-x+1/2

loop_
_atom_site_label
_atom_site_fract_x
_atom_site_fract_y
_atom_site_fract_z
_atom_site_occupancy
_atom_site_symmetry_multiplicity
_atom_site_Wyckoff_symbol
_atom_site_adp_type
_atom_site_U_iso_or_equiv
_atom_site_type_symbol
Tb2 0 0 0 1 2 a Uiso 0.00238(6) Tb
Cu2 0 0.5 0.5 1 6 b Uiso 0.00241(8) Cu
Fe2 0.25 0.25 0.25 1 8 c Uiso 0.00111(4) Fe
O2 0 0.3080(3) 0.1684(3) 1 24 g Uiso 0.0021(1) O

loop_
_atom_type_symbol
_atom_type_description
_atom_type_scat_dispersion_real
_atom_type_scat_dispersion_imag
_atom_type_scat_source
Tb Tb3+ -1.1709 1.6756 'International Tables for Crystallography, Vol. C'
Cu Cu2+ 0.1908 0.4852 'International Tables for Crystallography, Vol. C'
Fe Fe3+ 0.1554 0.3160 'International Tables for Crystallography, Vol. C'
O O- -0.0011 0.0019 'International Tables for Crystallography, Vol. C'

loop_
_geom_angle_atom_site_label_1
_geom_angle_atom_site_label_2
_geom_angle_atom_site_label_3
_geom_angle
_geom_angle_site_symmetry_1
_geom_angle_site_symmetry_3
O2 Tb2 O2 180 1_555 4_555
O2 Tb2 O2 122.66(9) 1_555 2_555
O2 Tb2 O2 57.34(9) 1_555 3_555
O2 Tb2 O2 65.11(3) 1_555 5_555
O2 Tb2 O2 114.89(3) 1_555 8_555
O2 Tb2 O2 114.89(3) 1_555 6_555
O2 Tb2 O2 65.11(3) 1_555 7_555
O2 Tb2 O2 65.11(3) 1_555 9_555
O2 Tb2 O2 114.89(3) 1_555 12_555
O2 Tb2 O2 65.11(3) 1_555 10_555
O2 Tb2 O2 114.89(3) 1_555 11_555
O2 Tb2 O2 57.34(9) 4_555 2_555
O2 Tb2 O2 122.66(9) 4_555 3_555
O2 Tb2 O2 114.89(3) 4_555 5_555
O2 Tb2 O2 65.11(3) 4_555 8_555
O2 Tb2 O2 65.11(3) 4_555 6_555
O2 Tb2 O2 114.89(3) 4_555 7_555
O2 Tb2 O2 114.89(3) 4_555 9_555
O2 Tb2 O2 65.11(3) 4_555 12_555
O2 Tb2 O2 114.89(3) 4_555 10_555
O2 Tb2 O2 65.11(3) 4_555 11_555
O2 Tb2 O2 180 2_555 3_555
O2 Tb2 O2 65.11(3) 2_555 5_555
O2 Tb2 O2 114.89(3) 2_555 8_555
O2 Tb2 O2 114.89(3) 2_555 6_555
O2 Tb2 O2 65.11(3) 2_555 7_555
O2 Tb2 O2 114.89(3) 2_555 9_555
O2 Tb2 O2 65.11(3) 2_555 12_555
O2 Tb2 O2 114.89(3) 2_555 10_555
O2 Tb2 O2 65.11(3) 2_555 11_555
O2 Tb2 O2 114.89(3) 3_555 5_555
O2 Tb2 O2 65.11(3) 3_555 8_555
O2 Tb2 O2 65.11(3) 3_555 6_555
O2 Tb2 O2 114.89(3) 3_555 7_555
O2 Tb2 O2 65.11(3) 3_555 9_555
O2 Tb2 O2 114.89(3) 3_555 12_555
O2 Tb2 O2 65.11(3) 3_555 10_555
O2 Tb2 O2 114.89(3) 3_555 11_555
O2 Tb2 O2 180 5_555 8_555
O2 Tb2 O2 122.66(9) 5_555 6_555
O2 Tb2 O2 57.34(9) 5_555 7_555
O2 Tb2 O2 65.11(3) 5_555 9_555
O2 Tb2 O2 114.89(3) 5_555 12_555
O2 Tb2 O2 114.89(3) 5_555 10_555
O2 Tb2 O2 65.11(3) 5_555 11_555
O2 Tb2 O2 57.34(9) 8_555 6_555
O2 Tb2 O2 122.66(9) 8_555 7_555
O2 Tb2 O2 114.89(3) 8_555 9_555
O2 Tb2 O2 65.11(3) 8_555 12_555
O2 Tb2 O2 65.11(3) 8_555 10_555
O2 Tb2 O2 114.89(3) 8_555 11_555
O2 Tb2 O2 180 6_555 7_555
O2 Tb2 O2 65.11(3) 6_555 9_555
O2 Tb2 O2 114.89(3) 6_555 12_555
O2 Tb2 O2 114.89(3) 6_555 10_555
O2 Tb2 O2 65.11(3) 6_555 11_555
O2 Tb2 O2 114.89(3) 7_555 9_555
O2 Tb2 O2 65.11(3) 7_555 12_555
O2 Tb2 O2 65.11(3) 7_555 10_555
O2 Tb2 O2 114.89(3) 7_555 11_555
O2 Tb2 O2 180 9_555 12_555
O2 Tb2 O2 122.66(9) 9_555 10_555
O2 Tb2 O2 57.34(9) 9_555 11_555
O2 Tb2 O2 57.34(9) 12_555 10_555
O2 Tb2 O2 122.66(9) 12_555 11_555
O2 Tb2 O2 180 10_555 11_555
O2 Cu2 O2 82.5(1) 36_555 34_555
O2 Cu2 O2 97.5(1) 36_555 35_455
O2 Cu2 O2 70.71(3) 36_555 1_555
O2 Cu2 O2 109.29(3) 36_555 2_565
O2 Cu2 O2 70.71(3) 36_555 3_556
O2 Cu2 O2 109.29(3) 36_555 4_566
O2 Cu2 O2 97.5(1) 34_555 33_455
O2 Cu2 O2 109.29(3) 34_555 1_555
O2 Cu2 O2 70.71(3) 34_555 2_565
O2 Cu2 O2 109.29(3) 34_555 3_556
O2 Cu2 O2 70.71(3) 34_555 4_566
O2 Cu2 O2 82.5(1) 33_455 35_455
O2 Cu2 O2 109.29(3) 33_455 1_555
O2 Cu2 O2 70.71(3) 33_455 2_565
O2 Cu2 O2 109.29(3) 33_455 3_556
O2 Cu2 O2 70.71(3) 33_455 4_566
O2 Cu2 O2 70.71(3) 35_455 1_555
O2 Cu2 O2 109.29(3) 35_455 2_565
O2 Cu2 O2 70.71(3) 35_455 3_556
O2 Cu2 O2 109.29(3) 35_455 4_566
O2 Cu2 O2 60.15(8) 1_555 2_565
O2 Cu2 O2 119.85(8) 1_555 3_556
O2 Cu2 O2 180.0000(1) 2_565 3_556
O2 Cu2 O2 119.85(8) 2_565 4_566
O2 Cu2 O2 60.15(8) 3_556 4_566
O2 Fe2 O2 180 1_555 28_555
O2 Fe2 O2 89.07(8) 1_555 5_555
O2 Fe2 O2 90.93(8) 1_555 32_555
O2 Fe2 O2 89.07(8) 1_555 9_555
O2 Fe2 O2 90.93(8) 1_555 36_555
O2 Fe2 O2 90.93(8) 28_555 5_555
O2 Fe2 O2 89.07(8) 28_555 32_555
O2 Fe2 O2 90.93(8) 28_555 9_555
O2 Fe2 O2 89.07(8) 28_555 36_555
O2 Fe2 O2 180 5_555 32_555
O2 Fe2 O2 89.07(8) 5_555 9_555
O2 Fe2 O2 90.93(8) 5_555 36_555
O2 Fe2 O2 90.93(8) 32_555 9_555
O2 Fe2 O2 89.07(8) 32_555 36_555
O2 Fe2 O2 180 9_555 36_555
Cu2 O2 Fe2 111.20(5) 29_454 1_555
Cu2 O2 Fe2 111.20(5) 29_454 16_555
Cu2 O2 O2 48.75(6) 29_454 3_555
Cu2 O2 Tb2 110.08(9) 29_454 1_555
Cu2 O2 O2 148.94(9) 29_454 5_555
Cu2 O2 O2 148.94(9) 29_454 7_555
Cu2 O2 O2 89.08(9) 29_454 9_555
Cu2 O2 O2 89.08(9) 29_454 10_555
Cu2 O2 Cu2 101.18(8) 29_454 1_555
Cu2 O2 O2 70.40(3) 29_454 32_555
Cu2 O2 O2 121.6(1) 29_454 36_555
Cu2 O2 O2 70.40(3) 29_454 30_455
Cu2 O2 O2 121.6(1) 29_454 35_455
Cu2 O2 O2 41.25(6) 29_454 2_565
Fe2 O2 Fe2 136.4(1) 1_555 16_555
Fe2 O2 O2 107.64(6) 1_555 3_555
Fe2 O2 Tb2 87.50(6) 1_555 1_555
Fe2 O2 O2 45.46(4) 1_555 5_555
Fe2 O2 O2 97.3(1) 1_555 7_555
Fe2 O2 O2 45.46(4) 1_555 9_555
Fe2 O2 O2 144.33(7) 1_555 10_555
Fe2 O2 Cu2 81.12(6) 1_555 1_555
Fe2 O2 O2 44.54(4) 1_555 32_555
Fe2 O2 O2 44.54(4) 1_555 36_555
Fe2 O2 O2 153.0(1) 1_555 30_455
Fe2 O2 O2 102.46(8) 1_555 35_455
Fe2 O2 O2 102.43(6) 1_555 2_565
Fe2 O2 O2 107.64(6) 16_555 3_555
Fe2 O2 Tb2 87.50(6) 16_555 1_555
Fe2 O2 O2 97.3(1) 16_555 5_555
Fe2 O2 O2 45.46(4) 16_555 7_555
Fe2 O2 O2 144.33(7) 16_555 9_555
Fe2 O2 O2 45.46(4) 16_555 10_555
Fe2 O2 Cu2 81.12(6) 16_555 1_555
Fe2 O2 O2 153.0(1) 16_555 32_555
Fe2 O2 O2 102.46(8) 16_555 36_555
Fe2 O2 O2 44.54(4) 16_555 30_455
Fe2 O2 O2 44.54(4) 16_555 35_455
Fe2 O2 O2 102.43(6) 16_555 2_565
O2 O2 Tb2 61.33(5) 3_555 1_555
O2 O2 O2 111.69(5) 3_555 5_555
O2 O2 O2 111.69(5) 3_555 7_555
O2 O2 O2 63.53(5) 3_555 9_555
O2 O2 O2 63.53(5) 3_555 10_555
O2 O2 Cu2 149.93(4) 3_555 1_555
O2 O2 O2 93.53(6) 3_555 32_555
O2 O2 O2 149.74(4) 3_555 36_555
O2 O2 O2 93.53(6) 3_555 30_455
O2 O2 O2 149.74(4) 3_555 35_455
O2 O2 O2 90 3_555 2_565
Tb2 O2 O2 57.45(1) 1_555 5_555
Tb2 O2 O2 57.45(1) 1_555 7_555
Tb2 O2 O2 57.45(1) 1_555 9_555
Tb2 O2 O2 57.45(1) 1_555 10_555
Tb2 O2 Cu2 148.74(8) 1_555 1_555
Tb2 O2 O2 117.93(5) 1_555 32_555
Tb2 O2 O2 117.93(5) 1_555 36_555
Tb2 O2 O2 117.93(5) 1_555 30_455
Tb2 O2 O2 117.93(5) 1_555 35_455
Tb2 O2 O2 151.33(5) 1_555 2_565
O2 O2 O2 52.9(1) 5_555 7_555
O2 O2 O2 60 5_555 9_555
O2 O2 O2 103.12(8) 5_555 10_555
O2 O2 Cu2 95.09(8) 5_555 1_555
O2 O2 O2 90 5_555 32_555
O2 O2 O2 60.53(5) 5_555 36_555
O2 O2 O2 140.4(1) 5_555 30_455
O2 O2 O2 87.36(9) 5_555 35_455
O2 O2 O2 144.618(5) 5_555 2_565
O2 O2 O2 103.12(8) 7_555 9_555
O2 O2 O2 60 7_555 10_555
O2 O2 Cu2 95.09(8) 7_555 1_555
O2 O2 O2 140.4(1) 7_555 32_555
O2 O2 O2 87.36(9) 7_555 36_555
O2 O2 O2 90 7_555 30_455
O2 O2 O2 60.53(5) 7_555 35_455
O2 O2 O2 144.618(5) 7_555 2_565
O2 O2 O2 109.24(1) 9_555 10_555
O2 O2 Cu2 124.82(2) 9_555 1_555
O2 O2 O2 60.53(5) 9_555 32_555
O2 O2 O2 90 9_555 36_555
O2 O2 O2 156.4(1) 9_555 30_455
O2 O2 O2 144.64(9) 9_555 35_455
O2 O2 O2 111.69(5) 9_555 2_565
O2 O2 Cu2 124.82(2) 10_555 1_555
O2 O2 O2 156.4(1) 10_555 32_555
O2 O2 O2 144.64(9) 10_555 36_555
O2 O2 O2 60.53(5) 10_555 30_455
O2 O2 O2 90 10_555 35_455
O2 O2 O2 111.69(5) 10_555 2_565
Cu2 O2 O2 72.31(7) 1_555 32_555
Cu2 O2 O2 38.89(6) 1_555 36_555
Cu2 O2 O2 72.31(7) 1_555 30_455
Cu2 O2 O2 38.89(6) 1_555 35_455
Cu2 O2 O2 59.93(4) 1_555 2_565
O2 O2 O2 58.94(9) 32_555 36_555
O2 O2 O2 119.48(8) 32_555 30_455
O2 O2 O2 110.37(8) 32_555 35_455
O2 O2 O2 59.99(4) 32_555 2_565
O2 O2 O2 110.37(8) 36_555 30_455
O2 O2 O2 60.02(8) 36_555 35_455
O2 O2 O2 86.47(6) 36_555 2_565
O2 O2 O2 58.94(9) 30_455 35_455
O2 O2 O2 59.99(4) 30_455 2_565
O2 O2 O2 86.47(6) 35_455 2_565

loop_
_geom_bond_atom_site_label_1
_geom_bond_atom_site_label_2
_geom_bond_distance
_geom_bond_site_symmetry_2
Tb2 O2 2.586(2) 1_555
Tb2 O2 2.586(2) 4_555
Tb2 O2 2.586(2) 2_555
Tb2 O2 2.586(2) 3_555
Tb2 O2 2.586(2) 5_555
Tb2 O2 2.586(2) 8_555
Tb2 O2 2.586(2) 6_555
Tb2 O2 2.586(2) 7_555
Tb2 O2 2.586(2) 9_555
Tb2 O2 2.586(2) 12_555
Tb2 O2 2.586(2) 10_555
Tb2 O2 2.586(2) 11_555
Cu2 O2 1.882(2) 36_555
Cu2 O2 1.882(2) 34_555
Cu2 O2 1.882(2) 33_455
Cu2 O2 1.882(2) 35_455
Cu2 O2 2.823(2) 1_555
Cu2 O2 2.823(2) 2_565
Cu2 O2 2.823(2) 3_556
Cu2 O2 2.823(2) 4_566
Fe2 O2 1.9839(8) 1_555
Fe2 O2 1.9839(8) 28_555
Fe2 O2 1.9839(8) 5_555
Fe2 O2 1.9839(8) 32_555
Fe2 O2 1.9839(8) 9_555
Fe2 O2 1.9839(8) 36_555
O2 Cu2 1.882(2) 29_454
O2 Fe2 1.9839(8) 1_555
O2 Fe2 1.9839(8) 16_555
O2 O2 2.481(4) 3_555
O2 Tb2 2.586(2) 1_555
O2 O2 2.783(2) 5_555
O2 O2 2.783(2) 7_555
O2 O2 2.783(2) 9_555
O2 O2 2.783(2) 10_555
O2 Cu2 2.823(2) 1_555
O2 O2 2.828(2) 32_555
O2 O2 2.828(2) 36_555
O2 O2 2.828(2) 30_455
O2 O2 2.828(2) 35_455
O2 O2 2.829(4) 2_565

loop_
_pd_phase_id
_pd_phase_block_id
_pd_phase_mass_%
1 2013-08-27_phase_1 97.82
2 2013-08-27_phase_2 2.18
